data_7707541
loop_
_publ_author_name
'Yadav, Ravi'
'Dahlen, Milena'
'Singh, Akhil K.'
'Sun, Xiaofei'
'Gamer, Michael T.'
'Roesky, Peter W.'

_publ_section_title
;
 Nonanuclear zinc-gold [Zn<sub>3</sub>Au<sub>6</sub>] heterobimetallic
 complexes.
;
_journal_issue 24
_journal_name_full 'Dalton transactions (Cambridge, England : 2003)'
_journal_page_first 8558
_journal_page_last 8566
_journal_paper_doi 10.1039/d1dt01396c
_journal_volume 50
_journal_year 2021
_chemical_formula_moiety 'C110 H100 Au6 Cl6 N4 O12 P6 Zn3'
_chemical_formula_sum 'C110 H100 Au6 Cl6 N4 O12 P6 Zn3'
_chemical_formula_weight 3446.36
_space_group_crystal_system triclinic
_space_group_IT_number 2
_space_group_name_Hall '-P 1'
_space_group_name_H-M_alt 'P -1'
_atom_sites_solution_hydrogens geom
_audit_creation_date 2020-12-12
_audit_creation_method
;
Olex2 1.2
(compiled 2018.05.29 svn.r3508 for OlexSys, GUI svn.r5506)
;
_audit_update_record
;
2020-12-21 deposited with the CCDC.	2021-05-20 downloaded from the CCDC.
;
_cell_angle_alpha 106.060(2)
_cell_angle_beta 104.914(2)
_cell_angle_gamma 104.036(2)
_cell_formula_units_Z 1
_cell_length_a 13.2692(3)
_cell_length_b 16.5355(3)
_cell_length_c 16.8719(3)
_cell_measurement_reflns_used 67500
_cell_measurement_temperature 180
_cell_measurement_theta_max 64.34
_cell_measurement_theta_min 2.88
_cell_volume 3235.46(14)
_computing_cell_refinement
;
X-Area Recipe 1.33.0.0 (STOE, 2015)
PLATON (A.L.Spek, 2009)
;
_computing_data_collection 'X-Area Pilatus3_SV 1.31.150.0 (STOE, 2018)'
_computing_data_reduction
;
X-Area Integrate 1.73.1.0 (STOE, 2018)
X-Area LANA 1.73.2.0 (STOE, 2018)
PLATON (A.L.Spek, 2009)
;
_computing_molecular_graphics 'Olex2 (Dolomanov et al., 2009)'
_computing_publication_material 'Olex2 (Dolomanov et al., 2009)'
_computing_structure_refinement 'ShelXL (Sheldrick, 2015)'
_computing_structure_solution 'SHELXT  (Sheldrick, 2015)'
_diffrn_ambient_temperature 180.0
_diffrn_detector_area_resol_mean 13.33
_diffrn_measured_fraction_theta_full 0.976
_diffrn_measured_fraction_theta_max 0.942
_diffrn_measurement_details
;
 2289 frames, detector distance = 80 mm
;
_diffrn_measurement_device 'Eulerian 4-circle diffractometer'
_diffrn_measurement_device_type 'STOE STADIVARI'
_diffrn_measurement_method 'rotation method, \w scans'
_diffrn_radiation_type GaK\a
_diffrn_radiation_wavelength 1.34143
_diffrn_reflns_av_R_equivalents 0.0267
_diffrn_reflns_av_unetI/netI 0.0210
_diffrn_reflns_Laue_measured_fraction_full 0.976
_diffrn_reflns_Laue_measured_fraction_max 0.942
_diffrn_reflns_limit_h_max 17
_diffrn_reflns_limit_h_min -13
_diffrn_reflns_limit_k_max 21
_diffrn_reflns_limit_k_min -22
_diffrn_reflns_limit_l_max 13
_diffrn_reflns_limit_l_min -22
_diffrn_reflns_number 34599
_diffrn_reflns_point_group_measured_fraction_full 0.976
_diffrn_reflns_point_group_measured_fraction_max 0.942
_diffrn_reflns_theta_full 53.597
_diffrn_reflns_theta_max 63.999
_diffrn_reflns_theta_min 2.881
_exptl_absorpt_coefficient_mu 10.453
_exptl_absorpt_correction_T_max 0.0671
_exptl_absorpt_correction_T_min 0.0111
_exptl_absorpt_correction_type multi-scan
_exptl_absorpt_process_details
;
STOE LANA, absorption correction by scaling of reflection intensities.
J. Koziskova, F. Hahn, J. Richter, J. Kozisek, "Comparison of different
absorption corrections on the model structure of tetrakis(\m~2~-acetato)-
diaqua-di-copper(II)", Acta Chimica Slovaca, vol. 9, no. 2, 2016, pp. 136 - 140.
Afterwards a spherical absorption correction was performed within STOE LANA.
;
_exptl_crystal_colour colourless
_exptl_crystal_colour_primary colourless
_exptl_crystal_density_diffrn 1.769
_exptl_crystal_density_method 'not measured'
_exptl_crystal_description block
_exptl_crystal_F_000 1640
_exptl_crystal_size_max 0.07
_exptl_crystal_size_mid 0.047
_exptl_crystal_size_min 0.03
_refine_diff_density_max 1.923
_refine_diff_density_min -2.207
_refine_diff_density_rms 0.146
_refine_ls_extinction_method none
_refine_ls_goodness_of_fit_ref 1.059
_refine_ls_hydrogen_treatment constr
_refine_ls_matrix_type full
_refine_ls_number_parameters 664
_refine_ls_number_reflns 15365
_refine_ls_number_restraints 0
_refine_ls_restrained_S_all 1.059
_refine_ls_R_factor_all 0.0422
_refine_ls_R_factor_gt 0.0399
_refine_ls_shift/su_max 0.002
_refine_ls_shift/su_mean 0.000
_refine_ls_structure_factor_coef Fsqd
_refine_ls_weighting_details 'w=1/[\s^2^(Fo^2^)+(0.0875P)^2^+0.4507P] where P=(Fo^2^+2Fc^2^)/3'
_refine_ls_weighting_scheme calc
_refine_ls_wR_factor_gt 0.1157
_refine_ls_wR_factor_ref 0.1175
_reflns_Friedel_coverage 0.000
_reflns_number_gt 13813
_reflns_number_total 15365
_reflns_threshold_expression 'I > 2\s(I)'
_cod_data_source_file d1dt01396c2.cif
_cod_data_source_block ry405a
_cod_depositor_comments 'Adding full bibliography for 7707538--7707541.cif.'
_cod_original_cell_volume 3235.46(12)
_cod_database_code 7707541
_shelx_shelxl_version_number 2018/3
_audit_contact_author
;
      Prof. Dr. Peter W. Roesky
      Karlsruher Institut fuer Technologie (KIT), CS
      Institut fuer Anorganische Chemie (AOC)
      Lehrstuhl fuer Anorganische Funktionsmaterialien
      Engesserstr. 15, Geb. 30.45
      76131 Karlsruhe 
      Bundesrepublik Deutschland
;
_audit_contact_letter
;

;
_shelx_space_group_comment
;
The symmetry employed for this shelxl refinement is uniquely defined
by the following loop, which should always be used as a source of
symmetry information in preference to the above space-group names.
They are only intended as comments.
;
_shelx_estimated_absorpt_t_max 0.744
_shelx_estimated_absorpt_t_min 0.528
_olex2_refinement_description
;
1. Fixed Uiso
 At 1.2 times of:
  All C(H) groups, All C(H,H) groups
2.a Secondary CH2 refined with riding coordinates:
 C12(H12A,H12B), C13(H13A,H13B), C27(H27A,H27B), C28(H28A,H28B), C42(H42A,
 H42B), C43(H43A,H43B)
2.b Aromatic/amide H refined with riding coordinates:
 C1(H1), C2(H2), C3(H3), C4(H4), C7(H7), C8(H8), C9(H9), C10(H10), C15(H15),
 C16(H16), C17(H17), C18(H18), C19(H19), C21(H21), C22(H22), C23(H23), C24(H24),
  C25(H25), C30(H30), C31(H31), C32(H32), C33(H33), C34(H34), C36(H36),
 C37(H37), C38(H38), C39(H39), C40(H40), C45(H45), C46(H46), C47(H47), C48(H48),
  C49(H49), C51(H51), C52(H52), C53(H53), C54(H54), C55(H55)
;
_smtbx_masks_special_details
;
A solvent mask was calculated and 143 electrons were 
found in a volume of 736 A^3 in 1 void per unit cell. 
This is consistent with the presence of 4 disordered 
molecules of THF per unit cell which account for 160 
electrons per unit cell.
;
_smtbx_masks_void_probe_radius 1.2
_smtbx_masks_void_truncation_radius 1.2
_olex2_submission_special_instructions 'No special instructions were received'

loop_
_space_group_symop_operation_xyz
'x, y, z'
'-x, -y, -z'

loop_
_atom_site_label
_atom_site_type_symbol
_atom_site_fract_x
_atom_site_fract_y
_atom_site_fract_z
_atom_site_U_iso_or_equiv
_atom_site_adp_type
_atom_site_occupancy
_atom_site_site_symmetry_order
_atom_site_calc_flag
_atom_site_refinement_flags_posn
_atom_site_refinement_flags_adp
_atom_site_refinement_flags_occupancy
_atom_site_disorder_assembly
_atom_site_disorder_group
Au1 Au 0.69077(2) 0.97486(2) 0.45343(2) 0.04778(6) Uani 1 1 d . . . . .
Au2 Au 0.21880(2) 0.23972(2) 0.11078(2) 0.05122(6) Uani 1 1 d . . . . .
Au3 Au 0.84180(2) 0.57101(2) 0.85286(2) 0.05277(6) Uani 1 1 d . . . . .
Zn1 Zn 0.500000 0.500000 0.500000 0.04232(15) Uani 1 2 d S T P . .
Zn2 Zn 0.32507(4) 0.58171(4) 0.54030(4) 0.04370(11) Uani 1 1 d . . . . .
Cl1 Cl 0.64733(10) 1.09871(8) 0.44690(9) 0.0671(3) Uani 1 1 d . . . . .
Cl2 Cl 0.31019(13) 0.29423(9) 0.02880(9) 0.0779(4) Uani 1 1 d . . . . .
Cl3 Cl 1.00306(9) 0.66416(9) 0.85620(10) 0.0742(3) Uani 1 1 d . . . . .
P1 P 0.74392(7) 0.85732(6) 0.45629(6) 0.04348(18) Uani 1 1 d . . . . .
P2 P 0.14238(8) 0.17529(6) 0.19128(6) 0.04502(18) Uani 1 1 d . . . . .
P3 P 0.68887(8) 0.47000(7) 0.84498(6) 0.04741(19) Uani 1 1 d . . . . .
O1 O 0.5410(2) 0.61986(17) 0.48831(19) 0.0465(5) Uani 1 1 d . . . . .
O2 O 0.4135(2) 0.68071(18) 0.51439(19) 0.0480(5) Uani 1 1 d . . . . .
O3 O 0.4573(2) 0.55867(19) 0.61376(18) 0.0485(5) Uani 1 1 d . . . . .
O4 O 0.3755(3) 0.5219(3) 0.7032(3) 0.0652(8) Uani 1 1 d . . . . .
O5 O 0.3266(2) 0.47752(17) 0.44095(18) 0.0456(5) Uani 1 1 d . . . . .
O6 O 0.1964(3) 0.3812(2) 0.4625(2) 0.0560(6) Uani 1 1 d . . . . .
N1 N 0.1599(3) 0.5697(2) 0.4701(3) 0.0508(7) Uani 1 1 d . . . . .
N2 N 0.2812(3) 0.6598(2) 0.6387(3) 0.0543(8) Uani 1 1 d . . . . .
C1 C 0.1025(4) 0.5214(3) 0.3854(3) 0.0598(10) Uani 1 1 d . . . . .
H1 H 0.137029 0.489899 0.351098 0.072 Uiso 1 1 calc R . . . .
C2 C -0.0059(4) 0.5152(4) 0.3453(4) 0.0702(13) Uani 1 1 d . . . . .
H2 H -0.044314 0.480778 0.284531 0.084 Uiso 1 1 calc R . . . .
C3 C -0.0566(4) 0.5596(4) 0.3950(5) 0.0793(16) Uani 1 1 d . . . . .
H3 H -0.131238 0.555255 0.369105 0.095 Uiso 1 1 calc R . . . .
C4 C 0.0014(4) 0.6103(4) 0.4824(5) 0.0731(15) Uani 1 1 d . . . . .
H4 H -0.032347 0.642105 0.517279 0.088 Uiso 1 1 calc R . . . .
C5 C 0.1110(4) 0.6147(3) 0.5196(3) 0.0562(10) Uani 1 1 d . . . . .
C6 C 0.1799(4) 0.6656(3) 0.6130(4) 0.0591(10) Uani 1 1 d . . . . .
C7 C 0.1413(6) 0.7159(4) 0.6722(5) 0.0803(16) Uani 1 1 d . . . . .
H7 H 0.068861 0.718947 0.653844 0.096 Uiso 1 1 calc R . . . .
C8 C 0.2130(7) 0.7612(5) 0.7588(5) 0.095(2) Uani 1 1 d . . . . .
H8 H 0.189710 0.796324 0.800609 0.114 Uiso 1 1 calc R . . . .
C9 C 0.3153(7) 0.7555(4) 0.7839(4) 0.0847(17) Uani 1 1 d . . . . .
H9 H 0.364354 0.786528 0.843056 0.102 Uiso 1 1 calc R . . . .
C10 C 0.3481(5) 0.7037(3) 0.7220(3) 0.0659(11) Uani 1 1 d . . . . .
H10 H 0.420028 0.699452 0.739664 0.079 Uiso 1 1 calc R . . . .
C11 C 0.4976(3) 0.6806(2) 0.4941(2) 0.0417(6) Uani 1 1 d . . . . .
C12 C 0.5526(3) 0.7588(2) 0.4717(3) 0.0446(7) Uani 1 1 d . . . . .
H12A H 0.528245 0.809632 0.495102 0.053 Uiso 1 1 calc R . . . .
H12B H 0.528542 0.741426 0.406924 0.053 Uiso 1 1 calc R . . . .
C13 C 0.6784(3) 0.7886(3) 0.5094(3) 0.0455(7) Uani 1 1 d . . . . .
H13A H 0.701594 0.735248 0.501664 0.055 Uiso 1 1 calc R . . . .
H13B H 0.703938 0.823230 0.573249 0.055 Uiso 1 1 calc R . . . .
C14 C 0.8911(3) 0.8917(3) 0.5186(3) 0.0467(7) Uani 1 1 d . . . . .
C15 C 0.9401(3) 0.9754(3) 0.5863(3) 0.0533(8) Uani 1 1 d . . . . .
H15 H 0.898554 1.014265 0.595983 0.064 Uiso 1 1 calc R . . . .
C16 C 1.0496(4) 1.0012(3) 0.6393(3) 0.0603(10) Uani 1 1 d . . . . .
H16 H 1.082624 1.057369 0.686547 0.072 Uiso 1 1 calc R . . . .
C17 C 1.1119(4) 0.9461(3) 0.6243(3) 0.0597(10) Uani 1 1 d . . . . .
H17 H 1.187149 0.964741 0.660986 0.072 Uiso 1 1 calc R . . . .
C18 C 1.0651(4) 0.8646(3) 0.5564(4) 0.0634(11) Uani 1 1 d . . . . .
H18 H 1.108364 0.827471 0.545720 0.076 Uiso 1 1 calc R . . . .
C19 C 0.9544(4) 0.8364(3) 0.5033(3) 0.0589(10) Uani 1 1 d . . . . .
H19 H 0.921800 0.779718 0.456794 0.071 Uiso 1 1 calc R . . . .
C20 C 0.7216(3) 0.7818(3) 0.3467(3) 0.0482(8) Uani 1 1 d . . . . .
C21 C 0.7050(3) 0.8128(3) 0.2780(3) 0.0514(8) Uani 1 1 d . . . . .
H21 H 0.699343 0.870634 0.287482 0.062 Uiso 1 1 calc R . . . .
C22 C 0.6966(4) 0.7599(3) 0.1953(3) 0.0585(9) Uani 1 1 d . . . . .
H22 H 0.684704 0.781474 0.148175 0.070 Uiso 1 1 calc R . . . .
C23 C 0.7055(4) 0.6763(3) 0.1813(3) 0.0561(9) Uani 1 1 d . . . . .
H23 H 0.702630 0.641119 0.125155 0.067 Uiso 1 1 calc R . . . .
C24 C 0.7184(4) 0.6435(3) 0.2489(3) 0.0560(9) Uani 1 1 d . . . . .
H24 H 0.722896 0.585271 0.238824 0.067 Uiso 1 1 calc R . . . .
C25 C 0.7250(3) 0.6955(3) 0.3312(3) 0.0513(8) Uani 1 1 d . . . . .
H25 H 0.731812 0.672309 0.377182 0.062 Uiso 1 1 calc R . . . .
C26 C 0.2546(3) 0.3991(2) 0.4199(3) 0.0448(7) Uani 1 1 d . . . . .
C27 C 0.2466(3) 0.3321(3) 0.3362(3) 0.0489(8) Uani 1 1 d . . . . .
H27A H 0.309651 0.309852 0.348775 0.059 Uiso 1 1 calc R . . . .
H27B H 0.254859 0.362839 0.294413 0.059 Uiso 1 1 calc R . . . .
C28 C 0.1398(3) 0.2520(2) 0.2916(2) 0.0461(7) Uani 1 1 d . . . . .
H28A H 0.075965 0.272890 0.276884 0.055 Uiso 1 1 calc R . . . .
H28B H 0.130400 0.220202 0.332443 0.055 Uiso 1 1 calc R . . . .
C29 C 0.2272(3) 0.1147(3) 0.2340(2) 0.0472(7) Uani 1 1 d . . . . .
C30 C 0.3430(3) 0.1559(3) 0.2632(3) 0.0511(8) Uani 1 1 d . . . . .
H30 H 0.373418 0.209265 0.254038 0.061 Uiso 1 1 calc R . . . .
C31 C 0.4125(4) 0.1187(3) 0.3053(3) 0.0558(9) Uani 1 1 d . . . . .
H31 H 0.490419 0.147849 0.326652 0.067 Uiso 1 1 calc R . . . .
C32 C 0.3690(4) 0.0390(3) 0.3166(3) 0.0601(10) Uani 1 1 d . . . . .
H32 H 0.417043 0.013472 0.345197 0.072 Uiso 1 1 calc R . . . .
C33 C 0.2558(4) -0.0026(3) 0.2861(3) 0.0615(10) Uani 1 1 d . . . . .
H33 H 0.226080 -0.057373 0.293338 0.074 Uiso 1 1 calc R . . . .
C34 C 0.1846(4) 0.0347(3) 0.2448(3) 0.0536(8) Uani 1 1 d . . . . .
H34 H 0.106674 0.005353 0.224092 0.064 Uiso 1 1 calc R . . . .
C35 C 0.0010(3) 0.0997(3) 0.1339(3) 0.0497(8) Uani 1 1 d . . . . .
C36 C -0.0606(4) 0.0617(3) 0.1778(3) 0.0622(10) Uani 1 1 d . . . . .
H36 H -0.028246 0.075760 0.239224 0.075 Uiso 1 1 calc R . . . .
C37 C -0.1689(4) 0.0036(4) 0.1331(4) 0.0698(12) Uani 1 1 d . . . . .
H37 H -0.210888 -0.021379 0.163682 0.084 Uiso 1 1 calc R . . . .
C38 C -0.2148(4) -0.0174(4) 0.0434(4) 0.0744(14) Uani 1 1 d . . . . .
H38 H -0.287311 -0.059630 0.011486 0.089 Uiso 1 1 calc R . . . .
C39 C -0.1558(4) 0.0228(4) 0.0005(3) 0.0739(14) Uani 1 1 d . . . . .
H39 H -0.189855 0.010909 -0.060320 0.089 Uiso 1 1 calc R . . . .
C40 C -0.0474(4) 0.0805(4) 0.0443(3) 0.0609(10) Uani 1 1 d . . . . .
H40 H -0.006645 0.106460 0.013513 0.073 Uiso 1 1 calc R . . . .
C41 C 0.4526(3) 0.5298(3) 0.6773(3) 0.0477(7) Uani 1 1 d . . . . .
C42 C 0.5545(4) 0.5094(4) 0.7189(3) 0.0627(11) Uani 1 1 d . . . . .
H42A H 0.558823 0.457844 0.674674 0.075 Uiso 1 1 calc R . . . .
H42B H 0.620781 0.561418 0.733123 0.075 Uiso 1 1 calc R . . . .
C43 C 0.5594(3) 0.4889(3) 0.8000(3) 0.0501(8) Uani 1 1 d . . . . .
H43A H 0.495958 0.434857 0.786167 0.060 Uiso 1 1 calc R . . . .
H43B H 0.553642 0.539271 0.844559 0.060 Uiso 1 1 calc R . . . .
C44 C 0.6920(4) 0.4578(3) 0.9488(3) 0.0537(9) Uani 1 1 d . . . . .
C45 C 0.5974(4) 0.4378(3) 0.9705(3) 0.0608(10) Uani 1 1 d . . . . .
H45 H 0.528961 0.435364 0.932829 0.073 Uiso 1 1 calc R . . . .
C46 C 0.6032(5) 0.4213(4) 1.0472(4) 0.0691(12) Uani 1 1 d . . . . .
H46 H 0.538451 0.408154 1.062228 0.083 Uiso 1 1 calc R . . . .
C47 C 0.7019(6) 0.4237(4) 1.1023(3) 0.0761(15) Uani 1 1 d . . . . .
H47 H 0.704769 0.411222 1.154319 0.091 Uiso 1 1 calc R . . . .
C48 C 0.7967(6) 0.4446(5) 1.0809(4) 0.0817(16) Uani 1 1 d . . . . .
H48 H 0.864935 0.446719 1.118657 0.098 Uiso 1 1 calc R . . . .
C49 C 0.7924(4) 0.4623(4) 1.0058(3) 0.0687(12) Uani 1 1 d . . . . .
H49 H 0.857965 0.477693 0.992214 0.082 Uiso 1 1 calc R . . . .
C50 C 0.6704(3) 0.3583(3) 0.7740(3) 0.0513(8) Uani 1 1 d . . . . .
C51 C 0.7233(4) 0.3476(3) 0.7132(3) 0.0584(9) Uani 1 1 d . . . . .
H51 H 0.770254 0.398421 0.708897 0.070 Uiso 1 1 calc R . . . .
C52 C 0.7072(4) 0.2609(3) 0.6575(3) 0.0625(10) Uani 1 1 d . . . . .
H52 H 0.743069 0.253334 0.615347 0.075 Uiso 1 1 calc R . . . .
C53 C 0.6403(4) 0.1879(3) 0.6640(3) 0.0641(11) Uani 1 1 d . . . . .
H53 H 0.630311 0.129711 0.626447 0.077 Uiso 1 1 calc R . . . .
C54 C 0.5873(5) 0.1976(3) 0.7240(3) 0.0679(12) Uani 1 1 d . . . . .
H54 H 0.541951 0.146113 0.728439 0.082 Uiso 1 1 calc R . . . .
C55 C 0.5996(4) 0.2827(3) 0.7786(3) 0.0633(11) Uani 1 1 d . . . . .
H55 H 0.560436 0.289378 0.818492 0.076 Uiso 1 1 calc R . . . .

loop_
_atom_site_aniso_label
_atom_site_aniso_U_11
_atom_site_aniso_U_22
_atom_site_aniso_U_33
_atom_site_aniso_U_23
_atom_site_aniso_U_13
_atom_site_aniso_U_12
Au1 0.05029(9) 0.04435(9) 0.05141(10) 0.01935(7) 0.01721(7) 0.01877(7)
Au2 0.05806(10) 0.04982(10) 0.04769(9) 0.02128(7) 0.01995(7) 0.01559(7)
Au3 0.04872(9) 0.05338(10) 0.05960(11) 0.02660(8) 0.01666(7) 0.01822(7)
Zn1 0.0424(3) 0.0406(4) 0.0510(4) 0.0214(3) 0.0182(3) 0.0183(3)
Zn2 0.0464(2) 0.0417(3) 0.0528(3) 0.0214(2) 0.0228(2) 0.0208(2)
Cl1 0.0704(6) 0.0571(6) 0.0765(7) 0.0233(5) 0.0176(5) 0.0355(5)
Cl2 0.0985(9) 0.0676(7) 0.0649(6) 0.0239(5) 0.0429(6) 0.0083(6)
Cl3 0.0524(5) 0.0747(7) 0.1070(9) 0.0530(7) 0.0244(6) 0.0212(5)
P1 0.0450(4) 0.0409(4) 0.0483(4) 0.0217(4) 0.0166(3) 0.0142(3)
P2 0.0482(4) 0.0421(4) 0.0447(4) 0.0179(4) 0.0145(4) 0.0143(3)
P3 0.0488(4) 0.0482(5) 0.0480(5) 0.0213(4) 0.0156(4) 0.0181(4)
O1 0.0483(12) 0.0414(12) 0.0605(15) 0.0257(11) 0.0241(11) 0.0193(10)
O2 0.0505(13) 0.0463(13) 0.0605(15) 0.0265(12) 0.0265(12) 0.0226(11)
O3 0.0541(13) 0.0516(15) 0.0509(13) 0.0251(12) 0.0218(11) 0.0256(11)
O4 0.0650(17) 0.079(2) 0.086(2) 0.0550(19) 0.0403(17) 0.0385(16)
O5 0.0451(12) 0.0401(12) 0.0524(13) 0.0160(10) 0.0160(10) 0.0177(10)
O6 0.0573(15) 0.0526(16) 0.0655(17) 0.0210(13) 0.0315(13) 0.0210(12)
N1 0.0480(15) 0.0507(17) 0.070(2) 0.0328(16) 0.0270(15) 0.0249(13)
N2 0.068(2) 0.0472(17) 0.065(2) 0.0280(15) 0.0366(17) 0.0267(15)
C1 0.057(2) 0.064(3) 0.074(3) 0.038(2) 0.025(2) 0.0290(19)
C2 0.056(2) 0.080(3) 0.085(3) 0.048(3) 0.018(2) 0.027(2)
C3 0.050(2) 0.081(3) 0.126(5) 0.062(4) 0.027(3) 0.031(2)
C4 0.060(2) 0.073(3) 0.123(5) 0.058(3) 0.049(3) 0.039(2)
C5 0.055(2) 0.057(2) 0.085(3) 0.042(2) 0.040(2) 0.0319(17)
C6 0.074(3) 0.052(2) 0.086(3) 0.040(2) 0.052(2) 0.037(2)
C7 0.097(4) 0.073(3) 0.104(4) 0.036(3) 0.060(4) 0.052(3)
C8 0.133(6) 0.075(4) 0.112(5) 0.030(4) 0.080(5) 0.058(4)
C9 0.132(5) 0.060(3) 0.073(3) 0.019(2) 0.051(4) 0.038(3)
C10 0.093(3) 0.053(2) 0.063(3) 0.022(2) 0.037(2) 0.033(2)
C11 0.0420(15) 0.0416(16) 0.0467(16) 0.0205(14) 0.0164(13) 0.0167(13)
C12 0.0465(16) 0.0431(17) 0.0514(18) 0.0245(15) 0.0189(14) 0.0171(13)
C13 0.0455(16) 0.0470(18) 0.0494(18) 0.0241(15) 0.0180(14) 0.0155(14)
C14 0.0444(16) 0.0472(18) 0.0531(19) 0.0251(16) 0.0184(14) 0.0134(14)
C15 0.0520(19) 0.054(2) 0.053(2) 0.0204(17) 0.0199(16) 0.0147(16)
C16 0.055(2) 0.059(2) 0.058(2) 0.0187(19) 0.0151(18) 0.0110(18)
C17 0.0490(19) 0.065(3) 0.062(2) 0.031(2) 0.0128(17) 0.0113(18)
C18 0.053(2) 0.061(3) 0.079(3) 0.032(2) 0.018(2) 0.0222(19)
C19 0.053(2) 0.047(2) 0.072(3) 0.0199(19) 0.0164(19) 0.0161(16)
C20 0.0454(16) 0.050(2) 0.0506(18) 0.0202(16) 0.0187(15) 0.0145(14)
C21 0.0561(19) 0.049(2) 0.0508(19) 0.0222(16) 0.0170(16) 0.0167(16)
C22 0.062(2) 0.064(3) 0.050(2) 0.0249(19) 0.0177(17) 0.0197(19)
C23 0.059(2) 0.055(2) 0.053(2) 0.0172(18) 0.0227(17) 0.0147(17)
C24 0.059(2) 0.045(2) 0.060(2) 0.0157(17) 0.0210(18) 0.0141(16)
C25 0.058(2) 0.0439(19) 0.0522(19) 0.0211(16) 0.0177(16) 0.0143(15)
C26 0.0421(15) 0.0414(17) 0.0513(18) 0.0155(14) 0.0133(14) 0.0192(13)
C27 0.0469(17) 0.0457(19) 0.0519(19) 0.0158(15) 0.0170(15) 0.0138(14)
C28 0.0482(17) 0.0421(17) 0.0481(18) 0.0174(14) 0.0156(14) 0.0154(14)
C29 0.0531(18) 0.0453(18) 0.0450(17) 0.0166(14) 0.0168(15) 0.0194(15)
C30 0.0540(19) 0.0464(19) 0.058(2) 0.0212(16) 0.0222(17) 0.0195(15)
C31 0.0515(19) 0.052(2) 0.066(2) 0.0199(18) 0.0195(18) 0.0239(17)
C32 0.065(2) 0.054(2) 0.066(2) 0.025(2) 0.020(2) 0.0273(19)
C33 0.065(2) 0.049(2) 0.074(3) 0.029(2) 0.022(2) 0.0205(18)
C34 0.056(2) 0.046(2) 0.058(2) 0.0223(17) 0.0154(17) 0.0170(16)
C35 0.0523(18) 0.0408(18) 0.0493(18) 0.0132(15) 0.0114(15) 0.0146(14)
C36 0.054(2) 0.062(3) 0.061(2) 0.026(2) 0.0110(18) 0.0102(18)
C37 0.055(2) 0.064(3) 0.085(3) 0.033(3) 0.017(2) 0.012(2)
C38 0.051(2) 0.064(3) 0.079(3) 0.009(2) 0.007(2) 0.006(2)
C39 0.060(2) 0.083(4) 0.056(2) 0.006(2) 0.006(2) 0.022(2)
C40 0.055(2) 0.071(3) 0.050(2) 0.0162(19) 0.0136(17) 0.0204(19)
C41 0.0553(19) 0.0446(18) 0.0502(18) 0.0213(15) 0.0205(16) 0.0218(15)
C42 0.063(2) 0.092(3) 0.062(2) 0.047(2) 0.031(2) 0.042(2)
C43 0.0494(18) 0.056(2) 0.0508(19) 0.0254(17) 0.0164(15) 0.0209(16)
C44 0.067(2) 0.054(2) 0.0476(19) 0.0240(17) 0.0199(17) 0.0274(18)
C45 0.064(2) 0.065(3) 0.061(2) 0.030(2) 0.025(2) 0.024(2)
C46 0.087(3) 0.063(3) 0.068(3) 0.028(2) 0.039(3) 0.028(2)
C47 0.122(5) 0.072(3) 0.056(2) 0.037(2) 0.035(3) 0.049(3)
C48 0.099(4) 0.101(4) 0.064(3) 0.044(3) 0.022(3) 0.057(4)
C49 0.064(3) 0.091(4) 0.062(3) 0.038(3) 0.021(2) 0.035(2)
C50 0.0533(19) 0.052(2) 0.0511(19) 0.0220(16) 0.0167(16) 0.0206(16)
C51 0.061(2) 0.058(2) 0.064(2) 0.025(2) 0.0255(19) 0.0253(19)
C52 0.067(2) 0.059(3) 0.064(2) 0.019(2) 0.025(2) 0.028(2)
C53 0.079(3) 0.053(2) 0.061(2) 0.0218(19) 0.013(2) 0.033(2)
C54 0.084(3) 0.053(2) 0.063(3) 0.028(2) 0.017(2) 0.019(2)
C55 0.077(3) 0.056(2) 0.057(2) 0.024(2) 0.024(2) 0.018(2)

loop_
_atom_type_symbol
_atom_type_description
_atom_type_scat_dispersion_real
_atom_type_scat_dispersion_imag
_atom_type_scat_source
C C 0.0137 0.0067 'International Tables Vol C Tables 4.2.6.8 and 6.1.1.4'
H H 0.0000 0.0000 'International Tables Vol C Tables 4.2.6.8 and 6.1.1.4'
Au Au -5.1040 5.8603 'International Tables Vol C Tables 4.2.6.8 and 6.1.1.4'
Cl Cl 0.3281 0.5435 'International Tables Vol C Tables 4.2.6.8 and 6.1.1.4'
N N 0.0241 0.0134 'International Tables Vol C Tables 4.2.6.8 and 6.1.1.4'
O O 0.0389 0.0241 'International Tables Vol C Tables 4.2.6.8 and 6.1.1.4'
P P 0.2543 0.3332 'International Tables Vol C Tables 4.2.6.8 and 6.1.1.4'
Zn Zn -2.7473 0.5279 'International Tables Vol C Tables 4.2.6.8 and 6.1.1.4'

loop_
_exptl_crystal_face_index_h
_exptl_crystal_face_index_k
_exptl_crystal_face_index_l
_exptl_crystal_face_perp_dist
1 -3 0 0.2812
6 8 -2 0.1367
-5 1 -8 0.1242
-4 0 8 0.1149
8 -1 -6 0.1566
1 -8 5 0.2331
4 0 -8 0.1376
-2 -8 -8 0.1815
-8 0 6 0.1398
4 -3 8 0.1971

loop_
_geom_angle_atom_site_label_1
_geom_angle_atom_site_label_2
_geom_angle_atom_site_label_3
_geom_angle
_geom_angle_site_symmetry_1
_geom_angle_site_symmetry_3
_geom_angle_publ_flag
P1 Au1 Cl1 175.61(4) . . ?
Cl2 Au2 Au3 83.85(4) . 2_666 ?
P2 Au2 Au3 102.95(3) . 2_666 ?
P2 Au2 Cl2 172.80(5) . . ?
Cl3 Au3 Au2 81.20(3) . 2_666 ?
P3 Au3 Au2 103.64(3) . 2_666 ?
P3 Au3 Cl3 175.05(5) . . ?
Zn2 Zn1 Zn2 180.0 2_666 . ?
O1 Zn1 Zn2 106.04(7) . 2_666 ?
O1 Zn1 Zn2 106.03(7) 2_666 . ?
O1 Zn1 Zn2 73.96(7) 2_666 2_666 ?
O1 Zn1 Zn2 73.96(7) . . ?
O1 Zn1 O1 180.00(15) 2_666 . ?
O1 Zn1 O3 88.91(11) 2_666 2_666 ?
O1 Zn1 O3 91.09(11) 2_666 . ?
O1 Zn1 O3 88.91(11) . . ?
O1 Zn1 O3 91.09(11) . 2_666 ?
O1 Zn1 O5 91.18(10) 2_666 2_666 ?
O1 Zn1 O5 88.81(10) 2_666 . ?
O1 Zn1 O5 91.18(10) . . ?
O1 Zn1 O5 88.82(10) . 2_666 ?
O3 Zn1 Zn2 41.75(7) 2_666 2_666 ?
O3 Zn1 Zn2 138.25(7) . 2_666 ?
O3 Zn1 Zn2 41.75(7) . . ?
O3 Zn1 Zn2 138.25(7) 2_666 . ?
O3 Zn1 O3 180.0 . 2_666 ?
O5 Zn1 Zn2 138.38(7) . 2_666 ?
O5 Zn1 Zn2 41.62(7) 2_666 2_666 ?
O5 Zn1 Zn2 41.62(7) . . ?
O5 Zn1 Zn2 138.38(7) 2_666 . ?
O5 Zn1 O3 102.03(10) . 2_666 ?
O5 Zn1 O3 77.97(10) 2_666 2_666 ?
O5 Zn1 O3 77.97(10) . . ?
O5 Zn1 O3 102.03(10) 2_666 . ?
O5 Zn1 O5 180.00(6) . 2_666 ?
O2 Zn2 Zn1 81.74(8) . . ?
O2 Zn2 O3 96.70(11) . . ?
O2 Zn2 O5 97.32(11) . . ?
O2 Zn2 N1 101.21(12) . . ?
O2 Zn2 N2 98.14(12) . . ?
O3 Zn2 Zn1 44.84(7) . . ?
O3 Zn2 N1 162.00(12) . . ?
O3 Zn2 N2 101.87(13) . . ?
O5 Zn2 Zn1 44.07(7) . . ?
O5 Zn2 O3 82.99(11) . . ?
O5 Zn2 N1 92.98(13) . . ?
O5 Zn2 N2 163.11(13) . . ?
N1 Zn2 Zn1 136.46(10) . . ?
N2 Zn2 Zn1 145.82(11) . . ?
N2 Zn2 N1 77.38(15) . . ?
C13 P1 Au1 115.71(13) . . ?
C14 P1 Au1 111.49(13) . . ?
C14 P1 C13 103.43(17) . . ?
C14 P1 C20 106.37(18) . . ?
C20 P1 Au1 112.58(14) . . ?
C20 P1 C13 106.46(18) . . ?
C28 P2 Au2 115.56(13) . . ?
C29 P2 Au2 109.10(13) . . ?
C29 P2 C28 102.35(17) . . ?
C35 P2 Au2 115.05(14) . . ?
C35 P2 C28 105.09(18) . . ?
C35 P2 C29 108.81(18) . . ?
C43 P3 Au3 114.97(14) . . ?
C44 P3 Au3 114.09(16) . . ?
C44 P3 C43 106.93(19) . . ?
C44 P3 C50 103.7(2) . . ?
C50 P3 Au3 111.24(14) . . ?
C50 P3 C43 104.97(19) . . ?
C11 O1 Zn1 133.9(2) . . ?
C11 O2 Zn2 124.2(2) . . ?
Zn2 O3 Zn1 93.41(11) . . ?
C41 O3 Zn1 127.8(2) . . ?
C41 O3 Zn2 121.9(2) . . ?
Zn2 O5 Zn1 94.30(10) . . ?
C26 O5 Zn1 119.5(2) . . ?
C26 O5 Zn2 117.6(2) . . ?
C1 N1 Zn2 126.2(3) . . ?
C1 N1 C5 119.0(4) . . ?
C5 N1 Zn2 114.7(3) . . ?
C6 N2 Zn2 116.1(3) . . ?
C10 N2 Zn2 124.1(3) . . ?
C10 N2 C6 119.7(4) . . ?
N1 C1 H1 118.7 . . ?
N1 C1 C2 122.6(5) . . ?
C2 C1 H1 118.7 . . ?
C1 C2 H2 120.6 . . ?
C3 C2 C1 118.8(6) . . ?
C3 C2 H2 120.6 . . ?
C2 C3 H3 120.3 . . ?
C2 C3 C4 119.5(5) . . ?
C4 C3 H3 120.3 . . ?
C3 C4 H4 120.3 . . ?
C3 C4 C5 119.3(5) . . ?
C5 C4 H4 120.3 . . ?
N1 C5 C4 120.6(5) . . ?
N1 C5 C6 115.6(4) . . ?
C4 C5 C6 123.8(4) . . ?
N2 C6 C5 116.2(4) . . ?
N2 C6 C7 121.5(5) . . ?
C7 C6 C5 122.3(5) . . ?
C6 C7 H7 121.2 . . ?
C8 C7 C6 117.6(6) . . ?
C8 C7 H7 121.2 . . ?
C7 C8 H8 119.8 . . ?
C9 C8 C7 120.4(5) . . ?
C9 C8 H8 119.8 . . ?
C8 C9 H9 120.5 . . ?
C8 C9 C10 119.1(7) . . ?
C10 C9 H9 120.5 . . ?
N2 C10 C9 121.7(6) . . ?
N2 C10 H10 119.2 . . ?
C9 C10 H10 119.2 . . ?
O1 C11 C12 115.9(3) . . ?
O2 C11 O1 126.1(3) . . ?
O2 C11 C12 117.9(3) . . ?
C11 C12 H12A 109.2 . . ?
C11 C12 H12B 109.2 . . ?
C11 C12 C13 112.2(3) . . ?
H12A C12 H12B 107.9 . . ?
C13 C12 H12A 109.2 . . ?
C13 C12 H12B 109.2 . . ?
P1 C13 H13A 109.2 . . ?
P1 C13 H13B 109.2 . . ?
C12 C13 P1 112.0(2) . . ?
C12 C13 H13A 109.2 . . ?
C12 C13 H13B 109.2 . . ?
H13A C13 H13B 107.9 . . ?
C15 C14 P1 117.6(3) . . ?
C15 C14 C19 119.7(4) . . ?
C19 C14 P1 122.6(3) . . ?
C14 C15 H15 120.3 . . ?
C16 C15 C14 119.3(4) . . ?
C16 C15 H15 120.3 . . ?
C15 C16 H16 119.6 . . ?
C15 C16 C17 120.8(4) . . ?
C17 C16 H16 119.6 . . ?
C16 C17 H17 119.9 . . ?
C18 C17 C16 120.2(4) . . ?
C18 C17 H17 119.9 . . ?
C17 C18 H18 119.9 . . ?
C17 C18 C19 120.1(4) . . ?
C19 C18 H18 119.9 . . ?
C14 C19 H19 120.1 . . ?
C18 C19 C14 119.8(4) . . ?
C18 C19 H19 120.1 . . ?
C21 C20 P1 118.7(3) . . ?
C21 C20 C25 119.3(4) . . ?
C25 C20 P1 121.9(3) . . ?
C20 C21 H21 119.8 . . ?
C20 C21 C22 120.4(4) . . ?
C22 C21 H21 119.8 . . ?
C21 C22 H22 119.9 . . ?
C23 C22 C21 120.1(4) . . ?
C23 C22 H22 119.9 . . ?
C22 C23 H23 120.0 . . ?
C22 C23 C24 120.0(4) . . ?
C24 C23 H23 120.0 . . ?
C23 C24 H24 120.0 . . ?
C23 C24 C25 120.1(4) . . ?
C25 C24 H24 120.0 . . ?
C20 C25 H25 120.0 . . ?
C24 C25 C20 120.0(4) . . ?
C24 C25 H25 120.0 . . ?
O5 C26 C27 113.6(3) . . ?
O6 C26 O5 124.1(3) . . ?
O6 C26 C27 122.3(3) . . ?
C26 C27 H27A 108.4 . . ?
C26 C27 H27B 108.4 . . ?
C26 C27 C28 115.6(3) . . ?
H27A C27 H27B 107.4 . . ?
C28 C27 H27A 108.4 . . ?
C28 C27 H27B 108.4 . . ?
P2 C28 H28A 109.5 . . ?
P2 C28 H28B 109.5 . . ?
C27 C28 P2 110.8(3) . . ?
C27 C28 H28A 109.5 . . ?
C27 C28 H28B 109.5 . . ?
H28A C28 H28B 108.1 . . ?
C30 C29 P2 117.0(3) . . ?
C34 C29 P2 123.9(3) . . ?
C34 C29 C30 118.9(4) . . ?
C29 C30 H30 119.9 . . ?
C31 C30 C29 120.2(4) . . ?
C31 C30 H30 119.9 . . ?
C30 C31 H31 119.8 . . ?
C30 C31 C32 120.4(4) . . ?
C32 C31 H31 119.8 . . ?
C31 C32 H32 120.2 . . ?
C33 C32 C31 119.6(4) . . ?
C33 C32 H32 120.2 . . ?
C32 C33 H33 119.6 . . ?
C32 C33 C34 120.7(4) . . ?
C34 C33 H33 119.6 . . ?
C29 C34 C33 120.1(4) . . ?
C29 C34 H34 119.9 . . ?
C33 C34 H34 119.9 . . ?
C36 C35 P2 121.4(3) . . ?
C40 C35 P2 119.3(3) . . ?
C40 C35 C36 119.4(4) . . ?
C35 C36 H36 119.5 . . ?
C37 C36 C35 120.9(5) . . ?
C37 C36 H36 119.5 . . ?
C36 C37 H37 120.4 . . ?
C38 C37 C36 119.1(5) . . ?
C38 C37 H37 120.4 . . ?
C37 C38 H38 120.0 . . ?
C39 C38 C37 120.1(4) . . ?
C39 C38 H38 120.0 . . ?
C38 C39 H39 119.4 . . ?
C38 C39 C40 121.2(5) . . ?
C40 C39 H39 119.4 . . ?
C35 C40 H40 120.4 . . ?
C39 C40 C35 119.2(5) . . ?
C39 C40 H40 120.4 . . ?
O3 C41 C42 114.3(3) . . ?
O4 C41 O3 123.3(4) . . ?
O4 C41 C42 122.3(4) . . ?
C41 C42 H42A 108.3 . . ?
C41 C42 H42B 108.3 . . ?
H42A C42 H42B 107.4 . . ?
C43 C42 C41 115.9(4) . . ?
C43 C42 H42A 108.3 . . ?
C43 C42 H42B 108.3 . . ?
P3 C43 H43A 109.4 . . ?
P3 C43 H43B 109.4 . . ?
C42 C43 P3 111.0(3) . . ?
C42 C43 H43A 109.4 . . ?
C42 C43 H43B 109.4 . . ?
H43A C43 H43B 108.0 . . ?
C45 C44 P3 122.3(3) . . ?
C45 C44 C49 119.3(4) . . ?
C49 C44 P3 118.2(4) . . ?
C44 C45 H45 120.2 . . ?
C46 C45 C44 119.7(5) . . ?
C46 C45 H45 120.2 . . ?
C45 C46 H46 119.6 . . ?
C45 C46 C47 120.9(5) . . ?
C47 C46 H46 119.6 . . ?
C46 C47 H47 120.3 . . ?
C46 C47 C48 119.4(5) . . ?
C48 C47 H47 120.3 . . ?
C47 C48 H48 119.9 . . ?
C49 C48 C47 120.3(5) . . ?
C49 C48 H48 119.9 . . ?
C44 C49 H49 119.8 . . ?
C48 C49 C44 120.5(5) . . ?
C48 C49 H49 119.8 . . ?
C51 C50 P3 120.0(3) . . ?
C51 C50 C55 119.6(4) . . ?
C55 C50 P3 120.3(3) . . ?
C50 C51 H51 120.2 . . ?
C50 C51 C52 119.7(4) . . ?
C52 C51 H51 120.2 . . ?
C51 C52 H52 119.9 . . ?
C53 C52 C51 120.2(5) . . ?
C53 C52 H52 119.9 . . ?
C52 C53 H53 119.6 . . ?
C52 C53 C54 120.7(5) . . ?
C54 C53 H53 119.6 . . ?
C53 C54 H54 119.8 . . ?
C53 C54 C55 120.3(5) . . ?
C55 C54 H54 119.8 . . ?
C50 C55 H55 120.3 . . ?
C54 C55 C50 119.4(5) . . ?
C54 C55 H55 120.3 . . ?

loop_
_geom_bond_atom_site_label_1
_geom_bond_atom_site_label_2
_geom_bond_distance
_geom_bond_site_symmetry_2
_geom_bond_publ_flag
Au1 Cl1 2.2810(11) . ?
Au1 P1 2.2308(9) . ?
Au2 Au3 3.3512(3) 2_666 ?
Au2 Cl2 2.2845(11) . ?
Au2 P2 2.2346(9) . ?
Au3 Cl3 2.2903(12) . ?
Au3 P3 2.2404(10) . ?
Zn1 Zn2 3.0823(5) 2_666 ?
Zn1 Zn2 3.0824(5) . ?
Zn1 O1 2.003(3) 2_666 ?
Zn1 O1 2.003(3) . ?
Zn1 O3 2.177(3) . ?
Zn1 O3 2.177(3) 2_666 ?
Zn1 O5 2.150(2) . ?
Zn1 O5 2.150(2) 2_666 ?
Zn2 O2 1.994(3) . ?
Zn2 O3 2.056(3) . ?
Zn2 O5 2.053(3) . ?
Zn2 N1 2.137(3) . ?
Zn2 N2 2.108(4) . ?
P1 C13 1.826(4) . ?
P1 C14 1.821(4) . ?
P1 C20 1.824(4) . ?
P2 C28 1.826(4) . ?
P2 C29 1.821(4) . ?
P2 C35 1.810(4) . ?
P3 C43 1.828(4) . ?
P3 C44 1.809(4) . ?
P3 C50 1.820(4) . ?
O1 C11 1.268(4) . ?
O2 C11 1.249(4) . ?
O3 C41 1.298(5) . ?
O4 C41 1.206(5) . ?
O5 C26 1.300(5) . ?
O6 C26 1.222(5) . ?
N1 C1 1.332(6) . ?
N1 C5 1.357(5) . ?
N2 C6 1.337(6) . ?
N2 C10 1.331(7) . ?
C1 H1 0.9500 . ?
C1 C2 1.387(6) . ?
C2 H2 0.9500 . ?
C2 C3 1.372(9) . ?
C3 H3 0.9500 . ?
C3 C4 1.375(10) . ?
C4 H4 0.9500 . ?
C4 C5 1.403(6) . ?
C5 C6 1.477(8) . ?
C6 C7 1.400(6) . ?
C7 H7 0.9500 . ?
C7 C8 1.391(11) . ?
C8 H8 0.9500 . ?
C8 C9 1.349(11) . ?
C9 H9 0.9500 . ?
C9 C10 1.390(7) . ?
C10 H10 0.9500 . ?
C11 C12 1.518(5) . ?
C12 H12A 0.9900 . ?
C12 H12B 0.9900 . ?
C12 C13 1.521(5) . ?
C13 H13A 0.9900 . ?
C13 H13B 0.9900 . ?
C14 C15 1.397(6) . ?
C14 C19 1.400(6) . ?
C15 H15 0.9500 . ?
C15 C16 1.383(6) . ?
C16 H16 0.9500 . ?
C16 C17 1.387(7) . ?
C17 H17 0.9500 . ?
C17 C18 1.373(7) . ?
C18 H18 0.9500 . ?
C18 C19 1.392(6) . ?
C19 H19 0.9500 . ?
C20 C21 1.380(5) . ?
C20 C25 1.392(6) . ?
C21 H21 0.9500 . ?
C21 C22 1.387(6) . ?
C22 H22 0.9500 . ?
C22 C23 1.376(7) . ?
C23 H23 0.9500 . ?
C23 C24 1.382(6) . ?
C24 H24 0.9500 . ?
C24 C25 1.385(6) . ?
C25 H25 0.9500 . ?
C26 C27 1.495(5) . ?
C27 H27A 0.9900 . ?
C27 H27B 0.9900 . ?
C27 C28 1.523(5) . ?
C28 H28A 0.9900 . ?
C28 H28B 0.9900 . ?
C29 C30 1.409(6) . ?
C29 C34 1.389(6) . ?
C30 H30 0.9500 . ?
C30 C31 1.382(6) . ?
C31 H31 0.9500 . ?
C31 C32 1.390(7) . ?
C32 H32 0.9500 . ?
C32 C33 1.378(7) . ?
C33 H33 0.9500 . ?
C33 C34 1.394(6) . ?
C34 H34 0.9500 . ?
C35 C36 1.390(6) . ?
C35 C40 1.390(6) . ?
C36 H36 0.9500 . ?
C36 C37 1.388(6) . ?
C37 H37 0.9500 . ?
C37 C38 1.383(8) . ?
C38 H38 0.9500 . ?
C38 C39 1.373(9) . ?
C39 H39 0.9500 . ?
C39 C40 1.387(7) . ?
C40 H40 0.9500 . ?
C41 C42 1.515(6) . ?
C42 H42A 0.9900 . ?
C42 H42B 0.9900 . ?
C42 C43 1.489(6) . ?
C43 H43A 0.9900 . ?
C43 H43B 0.9900 . ?
C44 C45 1.387(6) . ?
C44 C49 1.398(6) . ?
C45 H45 0.9500 . ?
C45 C46 1.381(7) . ?
C46 H46 0.9500 . ?
C46 C47 1.381(9) . ?
C47 H47 0.9500 . ?
C47 C48 1.387(10) . ?
C48 H48 0.9500 . ?
C48 C49 1.368(7) . ?
C49 H49 0.9500 . ?
C50 C51 1.380(6) . ?
C50 C55 1.405(6) . ?
C51 H51 0.9500 . ?
C51 C52 1.409(7) . ?
C52 H52 0.9500 . ?
C52 C53 1.364(8) . ?
C53 H53 0.9500 . ?
C53 C54 1.369(8) . ?
C54 H54 0.9500 . ?
C54 C55 1.396(7) . ?
C55 H55 0.9500 . ?

loop_
_geom_torsion_atom_site_label_1
_geom_torsion_atom_site_label_2
_geom_torsion_atom_site_label_3
_geom_torsion_atom_site_label_4
_geom_torsion
_geom_torsion_site_symmetry_1
_geom_torsion_site_symmetry_2
_geom_torsion_site_symmetry_3
_geom_torsion_site_symmetry_4
_geom_torsion_publ_flag
Au1 P1 C13 C12 53.0(3) . . . . ?
Au1 P1 C14 C15 28.6(3) . . . . ?
Au1 P1 C14 C19 -154.1(3) . . . . ?
Au1 P1 C20 C21 17.3(3) . . . . ?
Au1 P1 C20 C25 -165.2(3) . . . . ?
Au2 P2 C28 C27 -39.1(3) . . . . ?
Au2 P2 C29 C30 39.9(3) . . . . ?
Au2 P2 C29 C34 -144.9(3) . . . . ?
Au2 P2 C35 C36 -173.5(3) . . . . ?
Au2 P2 C35 C40 5.4(4) . . . . ?
Au3 P3 C43 C42 46.2(4) . . . . ?
Au3 P3 C44 C45 146.9(4) . . . . ?
Au3 P3 C44 C49 -37.9(4) . . . . ?
Au3 P3 C50 C51 -19.9(4) . . . . ?
Au3 P3 C50 C55 162.2(3) . . . . ?
Zn1 O1 C11 O2 3.8(6) . . . . ?
Zn1 O1 C11 C12 -174.5(3) . . . . ?
Zn1 O3 C41 O4 -131.7(4) . . . . ?
Zn1 O3 C41 C42 50.3(5) . . . . ?
Zn1 O5 C26 O6 103.1(4) . . . . ?
Zn1 O5 C26 C27 -78.5(3) . . . . ?
Zn2 O2 C11 O1 -1.4(5) . . . . ?
Zn2 O2 C11 C12 176.9(2) . . . . ?
Zn2 O3 C41 O4 -6.8(6) . . . . ?
Zn2 O3 C41 C42 175.1(3) . . . . ?
Zn2 O5 C26 O6 -9.9(5) . . . . ?
Zn2 O5 C26 C27 168.4(2) . . . . ?
Zn2 N1 C1 C2 178.1(4) . . . . ?
Zn2 N1 C5 C4 -178.0(3) . . . . ?
Zn2 N1 C5 C6 0.9(4) . . . . ?
Zn2 N2 C6 C5 1.5(5) . . . . ?
Zn2 N2 C6 C7 -179.6(4) . . . . ?
Zn2 N2 C10 C9 178.9(4) . . . . ?
P1 C14 C15 C16 175.3(3) . . . . ?
P1 C14 C19 C18 -176.4(4) . . . . ?
P1 C20 C21 C22 174.8(3) . . . . ?
P1 C20 C25 C24 -173.6(3) . . . . ?
P2 C29 C30 C31 172.8(3) . . . . ?
P2 C29 C34 C33 -173.5(4) . . . . ?
P2 C35 C36 C37 -179.8(4) . . . . ?
P2 C35 C40 C39 -179.7(4) . . . . ?
P3 C44 C45 C46 174.2(4) . . . . ?
P3 C44 C49 C48 -173.5(5) . . . . ?
P3 C50 C51 C52 -179.0(4) . . . . ?
P3 C50 C55 C54 -179.5(4) . . . . ?
O1 C11 C12 C13 -41.8(5) . . . . ?
O2 C11 C12 C13 139.8(3) . . . . ?
O3 C41 C42 C43 171.5(4) . . . . ?
O4 C41 C42 C43 -6.6(7) . . . . ?
O5 C26 C27 C28 -159.2(3) . . . . ?
O6 C26 C27 C28 19.2(5) . . . . ?
N1 C1 C2 C3 -0.9(8) . . . . ?
N1 C5 C6 N2 -1.6(5) . . . . ?
N1 C5 C6 C7 179.5(4) . . . . ?
N2 C6 C7 C8 1.1(8) . . . . ?
C1 N1 C5 C4 0.2(6) . . . . ?
C1 N1 C5 C6 179.2(4) . . . . ?
C1 C2 C3 C4 1.3(8) . . . . ?
C2 C3 C4 C5 -0.9(8) . . . . ?
C3 C4 C5 N1 0.2(7) . . . . ?
C3 C4 C5 C6 -178.7(4) . . . . ?
C4 C5 C6 N2 177.3(4) . . . . ?
C4 C5 C6 C7 -1.6(7) . . . . ?
C5 N1 C1 C2 0.1(7) . . . . ?
C5 C6 C7 C8 179.9(5) . . . . ?
C6 N2 C10 C9 0.3(7) . . . . ?
C6 C7 C8 C9 -0.5(10) . . . . ?
C7 C8 C9 C10 -0.1(10) . . . . ?
C8 C9 C10 N2 0.2(9) . . . . ?
C10 N2 C6 C5 -179.9(4) . . . . ?
C10 N2 C6 C7 -1.0(7) . . . . ?
C11 C12 C13 P1 162.5(3) . . . . ?
C13 P1 C14 C15 -96.4(3) . . . . ?
C13 P1 C14 C19 80.9(4) . . . . ?
C13 P1 C20 C21 145.1(3) . . . . ?
C13 P1 C20 C25 -37.4(4) . . . . ?
C14 P1 C13 C12 175.2(3) . . . . ?
C14 P1 C20 C21 -105.1(3) . . . . ?
C14 P1 C20 C25 72.4(4) . . . . ?
C14 C15 C16 C17 1.8(7) . . . . ?
C15 C14 C19 C18 0.8(6) . . . . ?
C15 C16 C17 C18 -0.3(7) . . . . ?
C16 C17 C18 C19 -1.0(7) . . . . ?
C17 C18 C19 C14 0.7(7) . . . . ?
C19 C14 C15 C16 -2.1(6) . . . . ?
C20 P1 C13 C12 -72.9(3) . . . . ?
C20 P1 C14 C15 151.7(3) . . . . ?
C20 P1 C14 C19 -31.1(4) . . . . ?
C20 C21 C22 C23 -0.4(7) . . . . ?
C21 C20 C25 C24 3.8(6) . . . . ?
C21 C22 C23 C24 2.5(7) . . . . ?
C22 C23 C24 C25 -1.4(7) . . . . ?
C23 C24 C25 C20 -1.8(6) . . . . ?
C25 C20 C21 C22 -2.7(6) . . . . ?
C26 C27 C28 P2 -179.3(3) . . . . ?
C28 P2 C29 C30 -83.0(3) . . . . ?
C28 P2 C29 C34 92.2(4) . . . . ?
C28 P2 C35 C36 -45.3(4) . . . . ?
C28 P2 C35 C40 133.6(4) . . . . ?
C29 P2 C28 C27 79.3(3) . . . . ?
C29 P2 C35 C36 63.7(4) . . . . ?
C29 P2 C35 C40 -117.4(4) . . . . ?
C29 C30 C31 C32 2.1(7) . . . . ?
C30 C29 C34 C33 1.6(6) . . . . ?
C30 C31 C32 C33 -0.5(7) . . . . ?
C31 C32 C33 C34 -0.6(7) . . . . ?
C32 C33 C34 C29 0.0(7) . . . . ?
C34 C29 C30 C31 -2.7(6) . . . . ?
C35 P2 C28 C27 -167.0(3) . . . . ?
C35 P2 C29 C30 166.1(3) . . . . ?
C35 P2 C29 C34 -18.6(4) . . . . ?
C35 C36 C37 C38 0.9(8) . . . . ?
C36 C35 C40 C39 -0.8(7) . . . . ?
C36 C37 C38 C39 -3.6(9) . . . . ?
C37 C38 C39 C40 4.1(9) . . . . ?
C38 C39 C40 C35 -1.9(9) . . . . ?
C40 C35 C36 C37 1.3(8) . . . . ?
C41 C42 C43 P3 -177.8(4) . . . . ?
C43 P3 C44 C45 18.6(5) . . . . ?
C43 P3 C44 C49 -166.2(4) . . . . ?
C43 P3 C50 C51 105.0(4) . . . . ?
C43 P3 C50 C55 -72.8(4) . . . . ?
C44 P3 C43 C42 174.0(4) . . . . ?
C44 P3 C50 C51 -142.9(4) . . . . ?
C44 P3 C50 C55 39.2(4) . . . . ?
C44 C45 C46 C47 -0.6(8) . . . . ?
C45 C44 C49 C48 1.9(8) . . . . ?
C45 C46 C47 C48 1.2(9) . . . . ?
C46 C47 C48 C49 -0.3(10) . . . . ?
C47 C48 C49 C44 -1.2(10) . . . . ?
C49 C44 C45 C46 -0.9(8) . . . . ?
C50 P3 C43 C42 -76.4(4) . . . . ?
C50 P3 C44 C45 -92.0(4) . . . . ?
C50 P3 C44 C49 83.2(4) . . . . ?
C50 C51 C52 C53 -0.4(7) . . . . ?
C51 C50 C55 C54 2.6(7) . . . . ?
C51 C52 C53 C54 0.4(7) . . . . ?
C52 C53 C54 C55 1.1(8) . . . . ?
C53 C54 C55 C50 -2.6(8) . . . . ?
C55 C50 C51 C52 -1.1(7) . . . . ?

loop_
_smtbx_masks_void_nr
_smtbx_masks_void_average_x
_smtbx_masks_void_average_y
_smtbx_masks_void_average_z
_smtbx_masks_void_volume
_smtbx_masks_void_count_electrons
_smtbx_masks_void_content
1 -0.952 -0.452 1.000 734.5 143.0 '4 C4H8O'
